data_1509902
loop_
_publ_author_name
'Parasyuk, O.V.'
'Olekseyuk, I.D.'
'Romanyuk, Ya.E.'
'Gulay, L.D.'
'Piskach, L.V.'

_publ_section_title
;
 The (Ag2 Se) - (Hg Se) -(Ge Se2) system and crystal structures of the
 compounds
;
_journal_name_full 'Journal of Alloys Compd.'
_journal_page_first 135
_journal_page_last 144
_journal_paper_doi 10.1016/S0925-8388(02)01023-X
_journal_volume 351
_journal_year 2003
_chemical_formula_sum 'Ag4.8 Ge Hg1.6 Se6'
_chemical_name_systematic 'Ag4.8 Hg1.6 Ge Se6'
_space_group_IT_number 31
_symmetry_space_group_name_Hall 'P 2ac -2'
_symmetry_space_group_name_H-M 'P m n 21'
_cell_angle_alpha 90
_cell_angle_beta 90
_cell_angle_gamma 90
_cell_formula_units_Z 2
_cell_length_a 7.6722
_cell_length_b 7.6726
_cell_length_c 10.85
_cell_volume 638.693
_citation_journal_id_ASTM JALCEU
_cod_data_source_file silver3-x_187.cif
_cod_data_source_block Ag4.8Ge1Hg1.6Se6
_cod_original_cell_volume 638.6931
_cod_original_formula_sum 'Ag4.8 Ge1 Hg1.6 Se6'
_cod_database_code 1509902

loop_
_symmetry_equiv_pos_as_xyz
x,y,z
-x+1/2,-y,z+1/2
-x,y,z
x+1/2,-y,z+1/2

loop_
_atom_site_label
_atom_site_type_symbol
_atom_site_fract_x
_atom_site_fract_y
_atom_site_fract_z
_atom_site_occupancy
_atom_site_U_iso_or_equiv
Ge1 Ge+4 0 0.255 0.534 1 0.0
Se1 Se-2 0 0.267 0.998 1 0.0
Se5 Se-2 0.248 0.778 0.901 1 0.0
Ag5 Ag+1 0 0.0577 0.135 0.2 0.0
Ag4 Ag+1 0 0.7608 0.5315 0.2 0.0
Ag3 Ag+1 0.2237 0.5161 0.277 1 0.0
Hg1 Hg+2 0 0.7608 0.5315 0.8 0.0
Se4 Se-2 0 0.489 0.654 1 0.0
Se3 Se-2 0 0.026 0.675 1 0.0
Ag2 Ag+1 0.242 0.1002 0.8733 0.92 0.0
Se2 Se-2 0 0.737 0.206 1 0.0
Ag1 Ag+1 0 0.58 0.985 0.63 0.0
Hg2 Hg+2 0 0.0577 0.135 0.8 0.0
